data_1560974
loop_
_publ_author_name
'Cramer, Alisha J.'
'Cole, Jacqueline M.'

_publ_section_title
;
 Host-guest prospects of neodymium and gadolinium ultraphosphate
 frameworks for nuclear waste storage: Multi-temperature topological
 analysis of nanoporous cages in RP5O14
;
_journal_name_full 'Journal of Solid State Chemistry'
_journal_page_first 250
_journal_page_last 257
_journal_paper_doi 10.1016/j.jssc.2018.07.020
_journal_volume 266
_journal_year 2018
_chemical_formula_sum 'Nd O14 P5'
_chemical_formula_weight 523.09
_space_group_IT_number 53
_space_group_name_Hall '-P 2ac 2'
_space_group_name_H-M_alt 'P m n a'
_symmetry_cell_setting orthorhombic
_symmetry_space_group_name_H-M 'P m n a'
_atom_sites_solution_hydrogens none
_atom_sites_solution_primary direct
_atom_sites_solution_secondary difmap
_audit_creation_method SHELXL-97
_cell_angle_alpha 90.00
_cell_angle_beta 90.00
_cell_angle_gamma 90.00
_cell_formula_units_Z 4
_cell_length_a 12.97(5)
_cell_length_b 8.83(3)
_cell_length_c 8.88(3)
_cell_measurement_reflns_used 512
_cell_measurement_temperature 420(2)
_cell_measurement_theta_max 28.28
_cell_measurement_theta_min 2.0
_cell_volume 1017(6)
_computing_cell_refinement
;
Rigaku CrystalClear-SM Expert 2.0
;
_computing_data_collection 'Rigaku CrystalClear-SM Expert 2.0'
_computing_data_reduction
;
Rigaku CrystalClear-SM Expert 2.0
;
_computing_molecular_graphics
;
SHELXTL-PLUS (Sheldrick, 1995)
;
_computing_publication_material 'SHELXL-97 (Sheldrick, 1997)'
_computing_structure_refinement 'SHELXL-97 (Sheldrick, 1997)'
_computing_structure_solution 'SHELXS-97 (Sheldrick, 1990)'
_diffrn_ambient_temperature 420(2)
_diffrn_measured_fraction_theta_full 0.817
_diffrn_measured_fraction_theta_max 0.817
_diffrn_measurement_device_type 'Rigaku Saturn 724+ CCD'
_diffrn_measurement_method '\w scans'
_diffrn_radiation_monochromator graphite
_diffrn_radiation_source 'fine-focus sealed tube'
_diffrn_radiation_type MoK\a
_diffrn_radiation_wavelength 0.71073
_diffrn_reflns_av_R_equivalents 0.1114
_diffrn_reflns_av_sigmaI/netI 0.0619
_diffrn_reflns_limit_h_max 14
_diffrn_reflns_limit_h_min -18
_diffrn_reflns_limit_k_max 12
_diffrn_reflns_limit_k_min -11
_diffrn_reflns_limit_l_max 12
_diffrn_reflns_limit_l_min -11
_diffrn_reflns_number 6285
_diffrn_reflns_theta_full 30.51
_diffrn_reflns_theta_max 30.51
_diffrn_reflns_theta_min 3.14
_diffrn_standards_decay_% 0
_diffrn_standards_interval_count 0
_diffrn_standards_interval_time 0
_diffrn_standards_number 0
_exptl_absorpt_coefficient_mu 5.979
_exptl_absorpt_correction_T_max 0.743
_exptl_absorpt_correction_T_min 0.317
_exptl_absorpt_correction_type empirical
_exptl_absorpt_process_details
;
T. Higashi, ABSCOR, empirical absorption correction
;
_exptl_crystal_colour purple
_exptl_crystal_density_diffrn 3.416
_exptl_crystal_density_method 'not measured'
_exptl_crystal_description plate
_exptl_crystal_F_000 988
_exptl_crystal_size_max 0.2
_exptl_crystal_size_mid 0.2
_exptl_crystal_size_min 0.05
_refine_diff_density_max 2.391
_refine_diff_density_min -2.741
_refine_diff_density_rms 0.392
_refine_ls_extinction_coef 0.020(2)
_refine_ls_extinction_expression Fc^*^=kFc[1+0.001xFc^2^\l^3^/sin(2\q)]^-1/4^
_refine_ls_extinction_method SHELXL
_refine_ls_goodness_of_fit_ref 1.107
_refine_ls_hydrogen_treatment none
_refine_ls_matrix_type full
_refine_ls_number_parameters 99
_refine_ls_number_reflns 1330
_refine_ls_number_restraints 0
_refine_ls_restrained_S_all 1.107
_refine_ls_R_factor_all 0.0567
_refine_ls_R_factor_gt 0.0533
_refine_ls_shift/su_max 0.000
_refine_ls_shift/su_mean 0.000
_refine_ls_structure_factor_coef Fsqd
_refine_ls_weighting_details 'calc w=1/[\s^2^(Fo^2^)+(0.1151P)^2^+0.2692P] where P=(Fo^2^+2Fc^2^)/3'
_refine_ls_weighting_scheme calc
_refine_ls_wR_factor_gt 0.1493
_refine_ls_wR_factor_ref 0.1527
_reflns_number_gt 1226
_reflns_number_total 1330
_reflns_threshold_expression >2sigma(I)
_cod_data_source_file nd_013_420_d1.cif
_cod_data_source_block nd_013_420_d1
_cod_original_sg_symbol_H-M Pmna
_cod_database_code 1560974

loop_
_symmetry_equiv_pos_as_xyz
'x, y, z'
'-x+1/2, -y, z+1/2'
'-x+1/2, y, -z+1/2'
'x, -y, -z'
'-x, -y, -z'
'x-1/2, y, -z-1/2'
'x-1/2, -y, z-1/2'
'-x, y, z'

loop_
_atom_site_label
_atom_site_type_symbol
_atom_site_fract_x
_atom_site_fract_y
_atom_site_fract_z
_atom_site_U_iso_or_equiv
_atom_site_adp_type
_atom_site_occupancy
_atom_site_symmetry_multiplicity
_atom_site_calc_flag
_atom_site_refinement_flags
_atom_site_disorder_assembly
_atom_site_disorder_group
Nd1 Nd 0.5000 0.77677(4) 0.18975(3) 0.0122(3) Uani 1 2 d S . .
P1 P 0.66421(9) 1.26399(13) 0.45008(15) 0.0130(3) Uani 1 1 d . . .
P2 P 0.5000 1.1861(2) 0.24633(18) 0.0132(4) Uani 1 2 d S . .
P3 P 0.29563(13) 1.0000 0.0000 0.0147(4) Uani 1 2 d S . .
P4 P 0.32552(13) 0.5000 0.0000 0.0130(4) Uani 1 2 d S . .
O1 O 0.5000 1.0315(6) 0.3139(5) 0.0201(11) Uani 1 2 d S . .
O2 O 0.5937(4) 1.2858(5) 0.3128(4) 0.0210(11) Uani 1 1 d . . .
O3 O 0.3801(3) 0.5810(4) 0.1187(4) 0.0220(7) Uani 1 1 d . . .
O4 O 0.2180(3) 1.1101(5) 0.0860(5) 0.0295(9) Uani 1 1 d . . .
O5 O 0.3495(3) 0.9140(4) 0.1175(4) 0.0246(8) Uani 1 1 d . . .
O6 O 0.6139(4) 0.7260(4) 0.4057(5) 0.0273(9) Uani 1 1 d . . .
O7 O 0.7462(3) 1.3874(5) 0.4164(4) 0.0236(8) Uani 1 1 d . . .
O8 O 0.5000 1.2113(7) 0.0856(8) 0.0278(14) Uani 1 2 d S . .

loop_
_atom_site_aniso_label
_atom_site_aniso_U_11
_atom_site_aniso_U_22
_atom_site_aniso_U_33
_atom_site_aniso_U_23
_atom_site_aniso_U_13
_atom_site_aniso_U_12
Nd1 0.0127(3) 0.0136(4) 0.0103(3) -0.00019(9) 0.000 0.000
P1 0.0124(7) 0.0159(6) 0.0109(6) -0.0001(3) 0.0002(4) -0.0007(4)
P2 0.0136(8) 0.0156(7) 0.0104(8) -0.0011(6) 0.000 0.000
P3 0.0128(7) 0.0136(7) 0.0176(8) 0.0013(5) 0.000 0.000
P4 0.0129(7) 0.0125(7) 0.0135(7) 0.0001(5) 0.000 0.000
O1 0.024(3) 0.015(2) 0.021(2) -0.0025(15) 0.000 0.000
O2 0.017(2) 0.021(2) 0.025(3) 0.0030(12) -0.0091(13) -0.0035(14)
O3 0.0260(17) 0.0218(16) 0.0183(16) -0.0026(12) -0.0035(14) -0.0102(15)
O4 0.037(2) 0.029(2) 0.0225(19) 0.0068(15) 0.0120(17) 0.0146(17)
O5 0.0228(17) 0.0262(17) 0.0248(18) 0.0040(13) -0.0049(14) 0.0044(15)
O6 0.032(2) 0.036(2) 0.0149(19) -0.0006(14) -0.0116(19) 0.0057(16)
O7 0.0219(17) 0.033(2) 0.016(2) 0.0003(13) -0.0003(14) -0.0157(15)
O8 0.032(3) 0.043(4) 0.008(3) 0.001(2) 0.000 0.000

loop_
_atom_type_symbol
_atom_type_description
_atom_type_scat_dispersion_real
_atom_type_scat_dispersion_imag
_atom_type_scat_source
O O 0.0106 0.0060 'International Tables Vol C Tables 4.2.6.8 and 6.1.1.4'
P P 0.1023 0.0942 'International Tables Vol C Tables 4.2.6.8 and 6.1.1.4'
Nd Nd -0.1943 3.0179 'International Tables Vol C Tables 4.2.6.8 and 6.1.1.4'

loop_
_geom_angle_atom_site_label_1
_geom_angle_atom_site_label_2
_geom_angle_atom_site_label_3
_geom_angle
_geom_angle_site_symmetry_1
_geom_angle_site_symmetry_3
O5 Nd1 O5 109.8(3) . 8_655
O5 Nd1 O3 76.5(3) . .
O5 Nd1 O3 145.29(19) 8_655 .
O5 Nd1 O3 145.29(19) . 8_655
O5 Nd1 O3 76.5(3) 8_655 8_655
O3 Nd1 O3 80.4(3) . 8_655
O5 Nd1 O8 73.11(14) . 5_675
O5 Nd1 O8 73.11(14) 8_655 5_675
O3 Nd1 O8 76.64(17) . 5_675
O3 Nd1 O8 76.64(17) 8_655 5_675
O5 Nd1 O6 142.47(16) . .
O5 Nd1 O6 79.1(3) 8_655 .
O3 Nd1 O6 117.4(2) . .
O3 Nd1 O6 71.7(2) 8_655 .
O8 Nd1 O6 141.83(19) 5_675 .
O5 Nd1 O6 79.1(3) . 8_655
O5 Nd1 O6 142.47(16) 8_655 8_655
O3 Nd1 O6 71.7(2) . 8_655
O3 Nd1 O6 117.4(2) 8_655 8_655
O8 Nd1 O6 141.83(19) 5_675 8_655
O6 Nd1 O6 73.7(4) . 8_655
O5 Nd1 O1 70.27(19) . .
O5 Nd1 O1 70.27(19) 8_655 .
O3 Nd1 O1 139.43(16) . .
O3 Nd1 O1 139.43(16) 8_655 .
O8 Nd1 O1 113.7(2) 5_675 .
O6 Nd1 O1 79.7(2) . .
O6 Nd1 O1 79.7(2) 8_655 .
O6 P1 O2 115.4(4) 4_576 .
O6 P1 O7 116.0(3) 4_576 .
O2 P1 O7 99.6(3) . .
O6 P1 O4 116.0(3) 4_576 6_656
O2 P1 O4 102.3(3) . 6_656
O7 P1 O4 105.4(4) . 6_656
O8 P2 O1 122.6(3) . .
O8 P2 O2 106.1(2) . .
O1 P2 O2 110.6(2) . .
O8 P2 O2 106.1(2) . 8_655
O1 P2 O2 110.6(2) . 8_655
O2 P2 O2 97.8(5) . 8_655
O5 P3 O5 123.1(4) . 4_575
O5 P3 O4 109.0(3) . 4_575
O5 P3 O4 106.0(3) 4_575 4_575
O5 P3 O4 106.0(3) . .
O5 P3 O4 109.0(3) 4_575 .
O4 P3 O4 101.7(4) 4_575 .
O3 P4 O3 121.8(4) . 4_565
O3 P4 O7 106.3(3) . 6_546
O3 P4 O7 109.9(3) 4_565 6_546
O3 P4 O7 109.9(3) . 7_575
O3 P4 O7 106.3(3) 4_565 7_575
O7 P4 O7 100.6(4) 6_546 7_575
P2 O1 Nd1 130.2(3) . .
P1 O2 P2 132.1(3) . .
P4 O3 Nd1 148.8(2) . .
P1 O4 P3 135.6(3) 6_556 .
P3 O5 Nd1 147.5(2) . .
P1 O6 Nd1 162.5(3) 4_576 .
P1 O7 P4 141.4(3) . 6_666
P2 O8 Nd1 173.6(4) . 5_675

loop_
_geom_bond_atom_site_label_1
_geom_bond_atom_site_label_2
_geom_bond_distance
_geom_bond_site_symmetry_2
Nd1 O5 2.385(7) .
Nd1 O5 2.385(7) 8_655
Nd1 O3 2.409(7) .
Nd1 O3 2.409(7) 8_655
Nd1 O8 2.448(12) 5_675
Nd1 O6 2.462(8) .
Nd1 O6 2.462(8) 8_655
Nd1 O1 2.505(9) .
P1 O6 1.441(6) 4_576
P1 O2 1.536(6) .
P1 O7 1.551(5) .
P1 O4 1.561(6) 6_656
P2 O8 1.445(8) .
P2 O1 1.491(7) .
P2 O2 1.613(6) .
P2 O2 1.613(6) 8_655
P3 O5 1.468(5) .
P3 O5 1.468(5) 4_575
P3 O4 1.594(5) 4_575
P3 O4 1.594(5) .
P4 O3 1.458(5) .
P4 O3 1.458(5) 4_565
P4 O7 1.612(5) 6_546
P4 O7 1.612(5) 7_575
O4 P1 1.561(6) 6_556
O6 P1 1.441(6) 4_576
O7 P4 1.612(5) 6_666
O8 Nd1 2.448(12) 5_675

_cod_database_fobs_code 1560974
